data_2238650
loop_
_publ_author_name
'Lyubartseva, Ganna'
'Parkin, Sean'
'Mallik, Uma Prasad'

_publ_section_title
;
 Bis[1-methoxy-2,2,2-tris(pyrazol-1-yl-\k<i>N</i>^2^)ethane]nickel(II)
 bis(trifluoromethanesulfonate) methanol disolvate
;
_journal_coeditor_code LH5647
_journal_issue 10
_journal_name_full 'Acta Crystallographica Section E'
_journal_page_first m537
_journal_paper_doi 10.1107/S1600536813024653
_journal_volume 69
_journal_year 2013
_chemical_formula_iupac '[Ni (C12 H14 N6 O)2] (C F3 O3 S)2, 2C H4 O'
_chemical_formula_moiety 'C24 H28 N12 Ni O2 2_, 2(C F3 O3 S -), 2(C H4 O)'
_chemical_formula_sum 'C28 H36 F6 N12 Ni O10 S2'
_chemical_formula_weight 937.52
_chemical_name_systematic
;
Bis[1-methoxy-2,2,2-tris(pyrazol-1-yl-\k<i>N</i>^2^)ethane]nickel(II)
bis(trifluoromethanesulfonate) methanol disolvate
;
_space_group_crystal_system triclinic
_space_group_IT_number 2
_space_group_name_Hall '-P 1'
_space_group_name_H-M_alt 'P -1'
_symmetry_space_group_name_Hall '-P 1'
_symmetry_space_group_name_H-M 'P -1'
_atom_sites_solution_hydrogens geom
_atom_sites_solution_primary direct
_atom_sites_solution_secondary difmap
_cell_angle_alpha 105.2683(8)
_cell_angle_beta 103.4796(8)
_cell_angle_gamma 102.2596(8)
_cell_formula_units_Z 1
_cell_length_a 9.0025(2)
_cell_length_b 9.5921(2)
_cell_length_c 11.9914(2)
_cell_measurement_reflns_used 4236
_cell_measurement_temperature 90.0(2)
_cell_measurement_theta_max 27.48
_cell_measurement_theta_min 1.00
_cell_volume 929.15(3)
_computing_cell_refinement 'SCALEPACK (Otwinowski & Minor, 1997)'
_computing_data_collection 'COLLECT (Nonius, 1998)'
_computing_data_reduction 'DENZO-SMN (Otwinowski & Minor, 1997)'
_computing_molecular_graphics 'XP in SHELXTL (Sheldrick, 2008<i>b</i>)'
_computing_publication_material 'SHELXL2013 (Sheldrick, 2008<i>b</i>)'
_computing_structure_refinement 'SHELXL2013 (Sheldrick, 2008<i>b</i>)'
_computing_structure_solution 'SHELXS97 (Sheldrick, 2008<i>b</i>)'
_diffrn_ambient_temperature 90.0(2)
_diffrn_detector_area_resol_mean 9.1
_diffrn_measured_fraction_theta_full 1.000
_diffrn_measured_fraction_theta_max 1.000
_diffrn_measurement_device_type 'Nonius KappaCCD'
_diffrn_measurement_method '\f and \w scans at fixed \c = 55\%'
_diffrn_radiation_type MoK\a
_diffrn_radiation_wavelength 0.71073
_diffrn_reflns_av_R_equivalents 0.0396
_diffrn_reflns_limit_h_max 11
_diffrn_reflns_limit_h_min -11
_diffrn_reflns_limit_k_max 12
_diffrn_reflns_limit_k_min -12
_diffrn_reflns_limit_l_max 15
_diffrn_reflns_limit_l_min -15
_diffrn_reflns_number 22611
_diffrn_reflns_theta_full 25.242
_diffrn_reflns_theta_max 27.490
_diffrn_reflns_theta_min 1.849
_exptl_absorpt_coefficient_mu 0.737
_exptl_absorpt_correction_T_max 0.898
_exptl_absorpt_correction_T_min 0.753
_exptl_absorpt_correction_type multi-scan
_exptl_absorpt_process_details '(SADABS; Sheldrick, 2008<i>a</i>)'
_exptl_crystal_colour pink
_exptl_crystal_density_diffrn 1.675
_exptl_crystal_description block
_exptl_crystal_F_000 482
_exptl_crystal_size_max 0.19
_exptl_crystal_size_mid 0.18
_exptl_crystal_size_min 0.15
_refine_diff_density_max 0.452
_refine_diff_density_min -0.482
_refine_ls_extinction_method none
_refine_ls_goodness_of_fit_ref 1.095
_refine_ls_hydrogen_treatment constr
_refine_ls_matrix_type full
_refine_ls_number_parameters 271
_refine_ls_number_reflns 4271
_refine_ls_number_restraints 0
_refine_ls_restrained_S_all 1.095
_refine_ls_R_factor_all 0.0639
_refine_ls_R_factor_gt 0.0428
_refine_ls_shift/su_max 0.000
_refine_ls_shift/su_mean 0.000
_refine_ls_structure_factor_coef Fsqd
_refine_ls_weighting_details 'w=1/[\s^2^(Fo^2^)+(0.0411P)^2^+1.0985P] where P=(Fo^2^+2Fc^2^)/3'
_refine_ls_weighting_scheme calc
_refine_ls_wR_factor_gt 0.0953
_refine_ls_wR_factor_ref 0.1052
_reflns_number_gt 3292
_reflns_number_total 4271
_reflns_threshold_expression 'I > 2\s(I)'
_cod_data_source_file lh5647.cif
_cod_data_source_block I
_cod_database_code 2238650
_shelx_space_group_comment
;
The symmetry employed for this shelxl refinement is uniquely defined
by the following loop, which should always be used as a source of
symmetry information in preference to the above space-group names.
They are only intended as comments.
;
_shelx_estimated_absorpt_t_min 0.873
_shelx_estimated_absorpt_t_max 0.897
_shelxl_version_number .2013

loop_
_space_group_symop_operation_xyz
'x, y, z'
'-x, -y, -z'

loop_
_atom_site_type_symbol
_atom_site_label
_atom_site_fract_x
_atom_site_fract_y
_atom_site_fract_z
_atom_site_U_iso_or_equiv
_atom_site_adp_type
_atom_site_calc_flag
_atom_site_occupancy
Ni Ni1 0.5000 0.5000 0.5000 0.01541(12) Uani d 1
N N1 0.5656(2) 0.7100(2) 0.63001(18) 0.0170(4) Uani d 1
N N2 0.7195(2) 0.7717(2) 0.70477(17) 0.0146(4) Uani d 1
C C1 0.4910(3) 0.8115(3) 0.6624(2) 0.0183(5) Uani d 1
H H1 0.3814 0.7993 0.6255 0.022 Uiso calc 1
C C2 0.5939(3) 0.9387(3) 0.7576(2) 0.0215(5) Uani d 1
H H2 0.5688 1.0264 0.7968 0.026 Uiso calc 1
C C3 0.7388(3) 0.9105(3) 0.7828(2) 0.0188(5) Uani d 1
H H3 0.8347 0.9757 0.8433 0.023 Uiso calc 1
N N3 0.6331(2) 0.4422(2) 0.63761(18) 0.0166(4) Uani d 1
N N4 0.7765(2) 0.5424(2) 0.71273(17) 0.0148(4) Uani d 1
C C4 0.6123(3) 0.3275(3) 0.6808(2) 0.0199(5) Uani d 1
H H4 0.5224 0.2401 0.6468 0.024 Uiso calc 1
C C5 0.7402(3) 0.3530(3) 0.7828(2) 0.0211(5) Uani d 1
H H5 0.7536 0.2881 0.8296 0.025 Uiso calc 1
C C6 0.8421(3) 0.4903(3) 0.8014(2) 0.0187(5) Uani d 1
H H6 0.9405 0.5400 0.8646 0.022 Uiso calc 1
N N5 0.7151(2) 0.5746(2) 0.47104(17) 0.0162(4) Uani d 1
N N6 0.8478(2) 0.6538(2) 0.56911(17) 0.0156(4) Uani d 1
C C7 0.7638(3) 0.5711(3) 0.3745(2) 0.0195(5) Uani d 1
H H7 0.6968 0.5233 0.2929 0.023 Uiso calc 1
C C8 0.9267(3) 0.6469(3) 0.4085(2) 0.0210(5) Uani d 1
H H8 0.9895 0.6592 0.3563 0.025 Uiso calc 1
C C9 0.9763(3) 0.6993(3) 0.5324(2) 0.0185(5) Uani d 1
H H9 1.0812 0.7569 0.5835 0.022 Uiso calc 1
C C10 0.8346(3) 0.6854(3) 0.6921(2) 0.0150(5) Uani d 1
C C11 0.9962(3) 0.7798(3) 0.7859(2) 0.0170(5) Uani d 1
H H11A 1.0337 0.8761 0.7712 0.020 Uiso calc 1
H H11B 0.9858 0.8034 0.8688 0.020 Uiso calc 1
O O1 1.10620(19) 0.69583(18) 0.77534(15) 0.0191(4) Uani d 1
C C12 1.2450(3) 0.7555(3) 0.8798(2) 0.0267(6) Uani d 1
H H12A 1.3066 0.8544 0.8824 0.040 Uiso calc 1
H H12B 1.3111 0.6864 0.8752 0.040 Uiso calc 1
H H12C 1.2124 0.7667 0.9534 0.040 Uiso calc 1
S S1A 0.85393(7) 0.75255(7) 0.11470(5) 0.02007(15) Uani d 1
O O1A 0.8467(3) 0.6007(2) 0.11115(19) 0.0381(5) Uani d 1
O O2A 0.8839(2) 0.8585(2) 0.23378(15) 0.0252(4) Uani d 1
O O3A 0.9434(2) 0.8109(3) 0.04420(17) 0.0406(6) Uani d 1
C C1A 0.6486(3) 0.7358(3) 0.0358(2) 0.0261(6) Uani d 1
F F1A 0.60356(18) 0.64929(18) -0.08066(13) 0.0306(4) Uani d 1
F F2A 0.6306(3) 0.8709(2) 0.03702(18) 0.0555(6) Uani d 1
F F3A 0.5478(2) 0.6780(2) 0.08729(17) 0.0503(5) Uani d 1
O O1S 0.7190(2) 0.9839(2) 0.38362(17) 0.0275(4) Uani d 1
H H1S 0.7699 0.9374 0.3445 0.041 Uiso calc 1
C C1S 0.7689(3) 0.9892(3) 0.5057(3) 0.0286(6) Uani d 1
H H1S1 0.8850 1.0335 0.5393 0.043 Uiso calc 1
H H1S2 0.7396 0.8866 0.5096 0.043 Uiso calc 1
H H1S3 0.7167 1.0512 0.5529 0.043 Uiso calc 1

loop_
_atom_site_aniso_label
_atom_site_aniso_U_11
_atom_site_aniso_U_22
_atom_site_aniso_U_33
_atom_site_aniso_U_12
_atom_site_aniso_U_13
_atom_site_aniso_U_23
Ni1 0.0140(2) 0.0148(2) 0.0151(2) 0.00295(17) 0.00210(17) 0.00417(17)
N1 0.0132(10) 0.0165(10) 0.0173(10) 0.0023(8) 0.0016(8) 0.0039(8)
N2 0.0119(9) 0.0146(9) 0.0155(10) 0.0033(8) 0.0024(8) 0.0039(8)
C1 0.0184(12) 0.0176(12) 0.0196(12) 0.0078(10) 0.0047(10) 0.0064(10)
C2 0.0225(13) 0.0173(12) 0.0246(13) 0.0075(10) 0.0075(10) 0.0051(10)
C3 0.0188(12) 0.0154(12) 0.0178(12) 0.0023(9) 0.0042(10) 0.0020(9)
N3 0.0129(9) 0.0153(10) 0.0167(10) 0.0006(8) 0.0009(8) 0.0036(8)
N4 0.0136(9) 0.0137(9) 0.0150(10) 0.0030(8) 0.0023(8) 0.0039(8)
C4 0.0207(12) 0.0174(12) 0.0212(12) 0.0035(10) 0.0058(10) 0.0079(10)
C5 0.0229(13) 0.0207(12) 0.0210(13) 0.0056(10) 0.0053(10) 0.0109(10)
C6 0.0185(12) 0.0198(12) 0.0181(12) 0.0067(10) 0.0039(10) 0.0073(10)
N5 0.0143(10) 0.0168(10) 0.0130(10) 0.0014(8) 0.0006(8) 0.0031(8)
N6 0.0144(10) 0.0172(10) 0.0127(9) 0.0035(8) 0.0026(8) 0.0032(8)
C7 0.0209(12) 0.0199(12) 0.0165(12) 0.0047(10) 0.0058(10) 0.0050(10)
C8 0.0234(13) 0.0219(13) 0.0222(13) 0.0077(10) 0.0122(10) 0.0092(10)
C9 0.0150(11) 0.0188(12) 0.0223(13) 0.0046(9) 0.0068(10) 0.0072(10)
C10 0.0144(11) 0.0154(11) 0.0147(11) 0.0041(9) 0.0028(9) 0.0059(9)
C11 0.0140(11) 0.0160(11) 0.0168(12) 0.0028(9) 0.0021(9) 0.0024(9)
O1 0.0132(8) 0.0203(9) 0.0198(9) 0.0063(7) 0.0003(7) 0.0034(7)
C12 0.0170(13) 0.0287(14) 0.0262(14) 0.0077(11) -0.0035(11) 0.0040(11)
S1A 0.0172(3) 0.0233(3) 0.0172(3) 0.0048(2) 0.0039(2) 0.0049(2)
O1A 0.0420(12) 0.0284(11) 0.0354(12) 0.0180(9) -0.0050(9) 0.0053(9)
O2A 0.0288(10) 0.0268(10) 0.0166(9) 0.0059(8) 0.0059(8) 0.0043(7)
O3A 0.0269(11) 0.0574(14) 0.0206(10) -0.0127(10) 0.0082(8) 0.0045(10)
C1A 0.0256(14) 0.0271(14) 0.0246(14) 0.0103(11) 0.0070(11) 0.0053(11)
F1A 0.0256(8) 0.0333(9) 0.0226(8) 0.0081(7) -0.0013(6) 0.0008(7)
F2A 0.0671(14) 0.0359(10) 0.0487(12) 0.0332(10) -0.0113(10) 0.0014(9)
F3A 0.0248(9) 0.0771(14) 0.0403(11) 0.0038(9) 0.0153(8) 0.0096(10)
O1S 0.0268(10) 0.0322(11) 0.0262(10) 0.0138(8) 0.0083(8) 0.0096(8)
C1S 0.0317(15) 0.0238(14) 0.0305(15) 0.0068(12) 0.0099(12) 0.0098(12)

loop_
_atom_type_symbol
_atom_type_description
_atom_type_scat_dispersion_real
_atom_type_scat_dispersion_imag
_atom_type_scat_source
C C 0.0033 0.0016 'International Tables Vol C Tables 4.2.6.8 and 6.1.1.4'
H H 0.0000 0.0000 'International Tables Vol C Tables 4.2.6.8 and 6.1.1.4'
N N 0.0061 0.0033 'International Tables Vol C Tables 4.2.6.8 and 6.1.1.4'
O O 0.0106 0.0060 'International Tables Vol C Tables 4.2.6.8 and 6.1.1.4'
S S 0.1246 0.1234 'International Tables Vol C Tables 4.2.6.8 and 6.1.1.4'
F F 0.0171 0.0103 'International Tables Vol C Tables 4.2.6.8 and 6.1.1.4'
Ni Ni 0.3393 1.1124 'International Tables Vol C Tables 4.2.6.8 and 6.1.1.4'

loop_
_geom_angle_atom_site_label_1
_geom_angle_atom_site_label_2
_geom_angle_atom_site_label_3
_geom_angle_site_symmetry_1
_geom_angle_site_symmetry_3
_geom_angle
N5 Ni1 N5 2_666 . 180.0
N5 Ni1 N1 2_666 2_666 85.15(8)
N5 Ni1 N1 . 2_666 94.85(8)
N5 Ni1 N1 2_666 . 94.85(8)
N5 Ni1 N1 . . 85.15(8)
N1 Ni1 N1 2_666 . 180.00(11)
N5 Ni1 N3 2_666 2_666 84.78(8)
N5 Ni1 N3 . 2_666 95.22(8)
N1 Ni1 N3 2_666 2_666 84.50(8)
N1 Ni1 N3 . 2_666 95.50(8)
N5 Ni1 N3 2_666 . 95.22(8)
N5 Ni1 N3 . . 84.78(8)
N1 Ni1 N3 2_666 . 95.50(8)
N1 Ni1 N3 . . 84.50(8)
N3 Ni1 N3 2_666 . 180.00(8)
C1 N1 N2 . . 105.50(19)
C1 N1 Ni1 . . 134.77(17)
N2 N1 Ni1 . . 119.73(14)
C3 N2 N1 . . 110.70(19)
C3 N2 C10 . . 130.25(19)
N1 N2 C10 . . 119.05(18)
N1 C1 C2 . . 111.3(2)
N1 C1 H1 . . 124.4
C2 C1 H1 . . 124.4
C3 C2 C1 . . 105.5(2)
C3 C2 H2 . . 127.2
C1 C2 H2 . . 127.2
N2 C3 C2 . . 107.0(2)
N2 C3 H3 . . 126.5
C2 C3 H3 . . 126.5
C4 N3 N4 . . 105.24(19)
C4 N3 Ni1 . . 135.74(16)
N4 N3 Ni1 . . 118.90(14)
C6 N4 N3 . . 110.88(19)
C6 N4 C10 . . 129.58(19)
N3 N4 C10 . . 119.51(18)
N3 C4 C5 . . 110.9(2)
N3 C4 H4 . . 124.6
C5 C4 H4 . . 124.6
C6 C5 C4 . . 105.9(2)
C6 C5 H5 . . 127.0
C4 C5 H5 . . 127.0
N4 C6 C5 . . 107.1(2)
N4 C6 H6 . . 126.5
C5 C6 H6 . . 126.5
C7 N5 N6 . . 105.39(19)
C7 N5 Ni1 . . 135.53(16)
N6 N5 Ni1 . . 119.02(14)
C9 N6 N5 . . 110.65(18)
C9 N6 C10 . . 129.4(2)
N5 N6 C10 . . 119.86(18)
N5 C7 C8 . . 111.1(2)
N5 C7 H7 . . 124.4
C8 C7 H7 . . 124.4
C9 C8 C7 . . 105.6(2)
C9 C8 H8 . . 127.2
C7 C8 H8 . . 127.2
N6 C9 C8 . . 107.2(2)
N6 C9 H9 . . 126.4
C8 C9 H9 . . 126.4
N6 C10 N4 . . 109.33(18)
N6 C10 N2 . . 109.35(18)
N4 C10 N2 . . 108.62(18)
N6 C10 C11 . . 110.37(19)
N4 C10 C11 . . 110.87(18)
N2 C10 C11 . . 108.27(18)
O1 C11 C10 . . 108.34(18)
O1 C11 H11A . . 110.0
C10 C11 H11A . . 110.0
O1 C11 H11B . . 110.0
C10 C11 H11B . . 110.0
H11A C11 H11B . . 108.4
C11 O1 C12 . . 111.62(18)
O1 C12 H12A . . 109.5
O1 C12 H12B . . 109.5
H12A C12 H12B . . 109.5
O1 C12 H12C . . 109.5
H12A C12 H12C . . 109.5
H12B C12 H12C . . 109.5
O3A S1A O1A . . 115.91(14)
O3A S1A O2A . . 113.55(12)
O1A S1A O2A . . 115.10(12)
O3A S1A C1A . . 103.65(13)
O1A S1A C1A . . 102.79(12)
O2A S1A C1A . . 103.55(12)
F3A C1A F2A . . 107.0(2)
F3A C1A F1A . . 108.1(2)
F2A C1A F1A . . 106.9(2)
F3A C1A S1A . . 111.68(19)
F2A C1A S1A . . 111.05(19)
F1A C1A S1A . . 111.86(18)
C1S O1S H1S . . 109.5
O1S C1S H1S1 . . 109.5
O1S C1S H1S2 . . 109.5
H1S1 C1S H1S2 . . 109.5
O1S C1S H1S3 . . 109.5
H1S1 C1S H1S3 . . 109.5
H1S2 C1S H1S3 . . 109.5

loop_
_geom_bond_atom_site_label_1
_geom_bond_atom_site_label_2
_geom_bond_site_symmetry_2
_geom_bond_distance
Ni1 N5 2_666 2.0589(19)
Ni1 N5 . 2.059(2)
Ni1 N1 2_666 2.0611(19)
Ni1 N1 . 2.0611(19)
Ni1 N3 2_666 2.0757(19)
Ni1 N3 . 2.0757(19)
N1 C1 . 1.323(3)
N1 N2 . 1.366(3)
N2 C3 . 1.359(3)
N2 C10 . 1.468(3)
C1 C2 . 1.394(3)
C1 H1 . 0.9500
C2 C3 . 1.369(3)
C2 H2 . 0.9500
C3 H3 . 0.9500
N3 C4 . 1.331(3)
N3 N4 . 1.369(3)
N4 C6 . 1.357(3)
N4 C10 . 1.466(3)
C4 C5 . 1.396(3)
C4 H4 . 0.9500
C5 C6 . 1.364(4)
C5 H5 . 0.9500
C6 H6 . 0.9500
N5 C7 . 1.324(3)
N5 N6 . 1.370(3)
N6 C9 . 1.359(3)
N6 C10 . 1.464(3)
C7 C8 . 1.399(3)
C7 H7 . 0.9500
C8 C9 . 1.364(3)
C8 H8 . 0.9500
C9 H9 . 0.9500
C10 C11 . 1.531(3)
C11 O1 . 1.410(3)
C11 H11A . 0.9900
C11 H11B . 0.9900
O1 C12 . 1.431(3)
C12 H12A . 0.9800
C12 H12B . 0.9800
C12 H12C . 0.9800
S1A O3A . 1.432(2)
S1A O1A . 1.433(2)
S1A O2A . 1.4437(18)
S1A C1A . 1.821(3)
C1A F3A . 1.318(3)
C1A F2A . 1.336(3)
C1A F1A . 1.337(3)
O1S C1S . 1.411(3)
O1S H1S . 0.8400
C1S H1S1 . 0.9800
C1S H1S2 . 0.9800
C1S H1S3 . 0.9800

loop_
_geom_hbond_atom_site_label_D
_geom_hbond_atom_site_label_H
_geom_hbond_atom_site_label_A
_geom_hbond_distance_DH
_geom_hbond_distance_HA
_geom_hbond_distance_DA
_geom_hbond_angle_DHA
O1S H1S O2A 0.84 1.96 2.782(3) 167.8

loop_
_geom_torsion_atom_site_label_1
_geom_torsion_atom_site_label_2
_geom_torsion_atom_site_label_3
_geom_torsion_atom_site_label_4
_geom_torsion
C1 N1 N2 C3 0.1(3)
Ni1 N1 N2 C3 179.31(15)
C1 N1 N2 C10 179.7(2)
Ni1 N1 N2 C10 -1.1(3)
N2 N1 C1 C2 -0.2(3)
Ni1 N1 C1 C2 -179.22(17)
N1 C1 C2 C3 0.2(3)
N1 N2 C3 C2 0.0(3)
C10 N2 C3 C2 -179.5(2)
C1 C2 C3 N2 -0.1(3)
C4 N3 N4 C6 -0.4(3)
Ni1 N3 N4 C6 176.26(15)
C4 N3 N4 C10 -178.5(2)
Ni1 N3 N4 C10 -1.8(3)
N4 N3 C4 C5 0.1(3)
Ni1 N3 C4 C5 -175.75(18)
N3 C4 C5 C6 0.2(3)
N3 N4 C6 C5 0.6(3)
C10 N4 C6 C5 178.4(2)
C4 C5 C6 N4 -0.5(3)
C7 N5 N6 C9 0.5(3)
Ni1 N5 N6 C9 -177.23(15)
C7 N5 N6 C10 177.1(2)
Ni1 N5 N6 C10 -0.6(3)
N6 N5 C7 C8 0.1(3)
Ni1 N5 C7 C8 177.22(17)
N5 C7 C8 C9 -0.6(3)
N5 N6 C9 C8 -0.9(3)
C10 N6 C9 C8 -177.1(2)
C7 C8 C9 N6 0.9(3)
C9 N6 C10 N4 -124.2(2)
N5 N6 C10 N4 59.9(2)
C9 N6 C10 N2 117.0(2)
N5 N6 C10 N2 -58.9(3)
C9 N6 C10 C11 -2.0(3)
N5 N6 C10 C11 -177.94(18)
C6 N4 C10 N6 124.2(2)
N3 N4 C10 N6 -58.1(3)
C6 N4 C10 N2 -116.5(2)
N3 N4 C10 N2 61.2(3)
C6 N4 C10 C11 2.3(3)
N3 N4 C10 C11 -179.97(19)
C3 N2 C10 N6 -120.8(2)
N1 N2 C10 N6 59.7(3)
C3 N2 C10 N4 120.0(2)
N1 N2 C10 N4 -59.5(2)
C3 N2 C10 C11 -0.5(3)
N1 N2 C10 C11 -179.99(19)
N6 C10 C11 O1 -61.4(2)
N4 C10 C11 O1 59.9(2)
N2 C10 C11 O1 178.97(18)
C10 C11 O1 C12 -163.6(2)
O3A S1A C1A F3A 177.87(19)
O1A S1A C1A F3A 56.8(2)
O2A S1A C1A F3A -63.4(2)
O3A S1A C1A F2A -62.8(2)
O1A S1A C1A F2A 176.2(2)
O2A S1A C1A F2A 56.0(2)
O3A S1A C1A F1A 56.6(2)
O1A S1A C1A F1A -64.5(2)
O2A S1A C1A F1A 175.33(18)
